data_1554765
loop_
_publ_author_name
'Luo, Ching-Zong'
'Jayakumar, Jayachandran'
'Gandeepan, Parthasarathy'
'Wu, Yun-Ching'
'Cheng, Chien-Hong'

_publ_section_title
;
 Rhodium(III)-catalyzed vinylic C-H activation: a direct route toward
 pyridinium salts.
;
_journal_issue 4
_journal_name_full 'Organic letters'
_journal_page_first 924
_journal_page_last 927
_journal_paper_doi 10.1021/acs.orglett.5b00028
_journal_volume 17
_journal_year 2015
_chemical_formula_sum 'C25 H21 B F4 N2 O2'
_chemical_formula_weight 468.25
_space_group_crystal_system monoclinic
_space_group_IT_number 14
_space_group_name_Hall '-P 2ybc'
_space_group_name_H-M_alt 'P 1 21/c 1'
_atom_sites_solution_hydrogens geom
_audit_creation_method SHELXL-2014
_cell_angle_alpha 90
_cell_angle_beta 98.588(2)
_cell_angle_gamma 90
_cell_formula_units_Z 4
_cell_length_a 12.3471(4)
_cell_length_b 13.3272(4)
_cell_length_c 13.9786(5)
_cell_measurement_reflns_used 4447
_cell_measurement_temperature 100(2)
_cell_measurement_theta_max 26.1059
_cell_measurement_theta_min 2.5605
_cell_volume 2274.42(13)
_computing_cell_refinement 'SAINT V8.34A (Bruker AXS Inc., 2013)'
_computing_data_collection 'APEX2 (Bruker AXS, 2010)'
_computing_data_reduction 'SAINT V8.34A (Bruker AXS Inc., 2013)'
_computing_molecular_graphics 'SHELXTL (Sheldrick, 2008)'
_computing_publication_material SHELXTL
_computing_structure_refinement 'SHELXL-2014 (Sheldrick, 2014)'
_diffrn_ambient_temperature 100(2)
_diffrn_detector_area_resol_mean 8.3333
_diffrn_measured_fraction_theta_full 0.998
_diffrn_measured_fraction_theta_max 0.997
_diffrn_measurement_device_type 'Bruker APEX-II CCD'
_diffrn_measurement_method '\f and \w scans'
_diffrn_radiation_type MoK\a
_diffrn_radiation_wavelength 0.71073
_diffrn_reflns_av_R_equivalents 0.0377
_diffrn_reflns_av_unetI/netI 0.0345
_diffrn_reflns_Laue_measured_fraction_full 0.998
_diffrn_reflns_Laue_measured_fraction_max 0.997
_diffrn_reflns_limit_h_max 15
_diffrn_reflns_limit_h_min -15
_diffrn_reflns_limit_k_max 16
_diffrn_reflns_limit_k_min -16
_diffrn_reflns_limit_l_max 17
_diffrn_reflns_limit_l_min -17
_diffrn_reflns_number 19344
_diffrn_reflns_point_group_measured_fraction_full 0.998
_diffrn_reflns_point_group_measured_fraction_max 0.997
_diffrn_reflns_theta_full 25.242
_diffrn_reflns_theta_max 26.407
_diffrn_reflns_theta_min 1.668
_exptl_absorpt_coefficient_mu 0.109
_exptl_absorpt_correction_T_max 0.9485
_exptl_absorpt_correction_T_min 0.8714
_exptl_absorpt_correction_type multi-scan
_exptl_absorpt_process_details 'SADABS V2014/3 (Bruker AXS Inc.)'
_exptl_crystal_colour Colorless
_exptl_crystal_density_diffrn 1.367
_exptl_crystal_density_meas ?
_exptl_crystal_density_method 'not measured'
_exptl_crystal_description Lump
_exptl_crystal_F_000 968
_exptl_crystal_size_max 0.20
_exptl_crystal_size_mid 0.15
_exptl_crystal_size_min 0.13
_refine_diff_density_max 0.405
_refine_diff_density_min -0.460
_refine_diff_density_rms 0.120
_refine_ls_extinction_method none
_refine_ls_goodness_of_fit_ref 1.087
_refine_ls_hydrogen_treatment constr
_refine_ls_matrix_type full
_refine_ls_number_parameters 309
_refine_ls_number_reflns 4658
_refine_ls_number_restraints 0
_refine_ls_restrained_S_all 1.087
_refine_ls_R_factor_all 0.0607
_refine_ls_R_factor_gt 0.0426
_refine_ls_shift/su_max 0.000
_refine_ls_shift/su_mean 0.000
_refine_ls_structure_factor_coef Fsqd
_refine_ls_weighting_details 'w=1/[\s^2^(Fo^2^)+(0.1000P)^2^] where P=(Fo^2^+2Fc^2^)/3'
_refine_ls_weighting_scheme calc
_refine_ls_wR_factor_gt 0.1293
_refine_ls_wR_factor_ref 0.1557
_reflns_Friedel_coverage 0.000
_reflns_number_gt 3586
_reflns_number_total 4658
_reflns_threshold_expression 'I > 2\s(I)'
_cod_data_source_file ol5b00028_si_003.cif
_cod_data_source_block 140911lt_0m
_cod_depositor_comments
;
The following automatic conversions were performed:

data item '_exptl_crystal_density_meas' value 'not measured' was
changed to '?' -- the value is perceived as not measured.

Automatic conversion script
Id: cif_fix_values 6909 2019-04-08 15:41:33Z antanas 
;
_cod_original_sg_symbol_H-M 'P 21/c'
_cod_database_code 1554765
_shelx_space_group_comment
;
The symmetry employed for this shelxl refinement is uniquely defined
by the following loop, which should always be used as a source of
symmetry information in preference to the above space-group names.
They are only intended as comments.
;
_shelxl_version_number 2014-3

loop_
_space_group_symop_operation_xyz
'x, y, z'
'-x, y+1/2, -z+1/2'
'-x, -y, -z'
'x, -y-1/2, z-1/2'

loop_
_atom_site_label
_atom_site_type_symbol
_atom_site_fract_x
_atom_site_fract_y
_atom_site_fract_z
_atom_site_U_iso_or_equiv
_atom_site_adp_type
_atom_site_occupancy
_atom_site_site_symmetry_order
_atom_site_calc_flag
_atom_site_refinement_flags_posn
_atom_site_refinement_flags_adp
F1 F 0.50234(9) 0.08199(7) 0.10517(7) 0.0300(3) Uani 1 1 d . .
F2 F 0.49102(10) 0.25061(7) 0.09000(8) 0.0358(3) Uani 1 1 d . .
F3 F 0.34984(9) 0.16382(9) 0.13763(9) 0.0437(3) Uani 1 1 d . .
F4 F 0.50847(10) 0.18054(8) 0.23934(8) 0.0373(3) Uani 1 1 d . .
O1 O 1.02079(11) 0.74026(10) 0.06361(11) 0.0402(4) Uani 1 1 d . .
O2 O 0.99625(11) 0.87517(10) -0.02186(11) 0.0422(4) Uani 1 1 d . .
N1 N 0.56913(11) 0.88222(9) 0.17416(10) 0.0178(3) Uani 1 1 d . .
N2 N 0.96866(12) 0.81569(11) 0.03671(12) 0.0280(4) Uani 1 1 d . .
C1 C 0.04230(15) 0.90379(16) 0.30018(15) 0.0356(5) Uani 1 1 d . .
H1 H -0.0295 0.9028 0.3170 0.043 Uiso 1 1 calc R U
C2 C 0.11459(17) 0.82687(15) 0.32973(15) 0.0362(5) Uani 1 1 d . .
H4 H 0.0926 0.7734 0.3674 0.043 Uiso 1 1 calc R U
C3 C 0.21896(15) 0.82746(13) 0.30462(14) 0.0290(4) Uani 1 1 d . .
H5 H 0.2683 0.7744 0.3252 0.035 Uiso 1 1 calc R U
C4 C 0.25161(14) 0.90528(12) 0.24955(12) 0.0220(4) Uani 1 1 d . .
C5 C 0.36327(13) 0.90183(11) 0.22113(12) 0.0190(3) Uani 1 1 d . .
C6 C 0.45430(14) 0.93862(12) 0.28390(12) 0.0202(4) Uani 1 1 d . .
C7 C 0.55864(13) 0.92775(11) 0.25947(11) 0.0185(4) Uani 1 1 d . .
C8 C 0.67540(13) 0.86768(11) 0.14339(12) 0.0180(3) Uani 1 1 d . .
C9 C 0.73945(14) 0.78709(12) 0.17990(12) 0.0235(4) Uani 1 1 d . .
H20 H 0.7169 0.7444 0.2276 0.028 Uiso 1 1 calc R U
C10 C 0.83715(14) 0.77037(12) 0.14509(13) 0.0250(4) Uani 1 1 d . .
H21 H 0.8829 0.7155 0.1681 0.030 Uiso 1 1 calc R U
C11 C 0.86684(13) 0.83506(12) 0.07615(12) 0.0211(4) Uani 1 1 d . .
C12 C 0.07459(15) 0.98210(15) 0.24612(14) 0.0340(5) Uani 1 1 d . .
H3 H 0.0251 1.0352 0.2261 0.041 Uiso 1 1 calc R U
C13 C 0.17942(15) 0.98333(14) 0.22095(13) 0.0284(4) Uani 1 1 d . .
H2 H 0.2016 1.0375 0.1842 0.034 Uiso 1 1 calc R U
C14 C 0.37795(13) 0.85744(11) 0.13313(12) 0.0186(4) Uani 1 1 d . .
C15 C 0.48214(13) 0.84910(11) 0.11222(11) 0.0186(3) Uani 1 1 d . .
H6 H 0.4936 0.8193 0.0528 0.022 Uiso 1 1 calc R U
C16 C 0.28479(14) 0.81650(12) 0.06212(12) 0.0230(4) Uani 1 1 d . .
H9 H 0.3110 0.8006 0.0011 0.035 Uiso 1 1 calc R U
H8 H 0.2263 0.8667 0.0505 0.035 Uiso 1 1 calc R U
H7 H 0.2564 0.7555 0.0886 0.035 Uiso 1 1 calc R U
C17 C 0.43871(15) 0.99118(14) 0.37602(13) 0.0272(4) Uani 1 1 d . .
H10 H 0.4333 0.9413 0.4266 0.041 Uiso 1 1 calc R U
H12 H 0.3713 1.0311 0.3651 0.041 Uiso 1 1 calc R U
H11 H 0.5013 1.0354 0.3965 0.041 Uiso 1 1 calc R U
C18 C 0.66044(13) 0.96398(12) 0.32032(12) 0.0201(4) Uani 1 1 d . .
C19 C 0.71858(14) 1.04422(12) 0.28807(13) 0.0224(4) Uani 1 1 d . .
H17 H 0.6932 1.0750 0.2275 0.027 Uiso 1 1 calc R U
C20 C 0.81278(14) 1.07871(12) 0.34417(13) 0.0252(4) Uani 1 1 d . .
H16 H 0.8524 1.1329 0.3219 0.030 Uiso 1 1 calc R U
C21 C 0.84968(14) 1.03475(13) 0.43267(13) 0.0265(4) Uani 1 1 d . .
H15 H 0.9142 1.0590 0.4714 0.032 Uiso 1 1 calc R U
C22 C 0.79233(15) 0.95530(13) 0.46476(13) 0.0292(4) Uani 1 1 d . .
H14 H 0.8178 0.9249 0.5254 0.035 Uiso 1 1 calc R U
C23 C 0.69803(15) 0.91996(13) 0.40873(13) 0.0264(4) Uani 1 1 d . .
H13 H 0.6591 0.8654 0.4310 0.032 Uiso 1 1 calc R U
C24 C 0.70568(14) 0.93219(12) 0.07474(12) 0.0221(4) Uani 1 1 d . .
H18 H 0.6597 0.9866 0.0509 0.027 Uiso 1 1 calc R U
C25 C 0.80416(14) 0.91625(12) 0.04133(13) 0.0240(4) Uani 1 1 d . .
H19 H 0.8280 0.9604 -0.0047 0.029 Uiso 1 1 calc R U
B1 B 0.46263(17) 0.16867(13) 0.14386(14) 0.0237(4) Uani 1 1 d . .

loop_
_atom_site_aniso_label
_atom_site_aniso_U_11
_atom_site_aniso_U_22
_atom_site_aniso_U_33
_atom_site_aniso_U_23
_atom_site_aniso_U_13
_atom_site_aniso_U_12
F1 0.0440(7) 0.0227(5) 0.0240(6) -0.0013(4) 0.0075(5) 0.0083(4)
F2 0.0591(8) 0.0221(5) 0.0293(6) -0.0010(4) 0.0170(6) 0.0037(5)
F3 0.0302(7) 0.0556(7) 0.0467(8) -0.0164(6) 0.0105(6) -0.0023(5)
F4 0.0526(8) 0.0354(6) 0.0218(6) -0.0055(4) -0.0010(5) 0.0038(5)
O1 0.0285(7) 0.0413(8) 0.0531(10) 0.0100(7) 0.0135(7) 0.0172(6)
O2 0.0349(8) 0.0470(8) 0.0504(9) 0.0143(7) 0.0255(7) 0.0078(7)
N1 0.0183(7) 0.0184(6) 0.0173(7) 0.0001(5) 0.0041(5) 0.0004(5)
N2 0.0208(8) 0.0322(8) 0.0321(9) -0.0009(7) 0.0073(7) 0.0050(6)
C1 0.0212(10) 0.0532(12) 0.0348(11) -0.0159(9) 0.0121(8) -0.0046(9)
C2 0.0353(11) 0.0434(11) 0.0339(11) -0.0054(9) 0.0187(9) -0.0110(9)
C3 0.0272(10) 0.0330(9) 0.0287(10) 0.0000(8) 0.0099(8) -0.0004(7)
C4 0.0212(9) 0.0283(8) 0.0171(8) -0.0043(7) 0.0042(7) -0.0019(7)
C5 0.0195(8) 0.0191(7) 0.0190(8) 0.0029(6) 0.0046(7) -0.0002(6)
C6 0.0236(9) 0.0212(8) 0.0160(8) 0.0006(6) 0.0037(7) 0.0010(6)
C7 0.0220(9) 0.0180(7) 0.0158(8) 0.0011(6) 0.0037(7) -0.0015(6)
C8 0.0160(8) 0.0214(8) 0.0168(8) -0.0034(6) 0.0030(6) -0.0008(6)
C9 0.0241(9) 0.0227(8) 0.0240(9) 0.0029(7) 0.0043(7) 0.0002(7)
C10 0.0226(9) 0.0237(8) 0.0284(9) 0.0025(7) 0.0033(7) 0.0049(7)
C11 0.0159(8) 0.0253(8) 0.0225(9) -0.0044(7) 0.0041(7) 0.0004(6)
C12 0.0245(10) 0.0438(11) 0.0339(11) -0.0079(9) 0.0047(8) 0.0068(8)
C13 0.0268(10) 0.0344(9) 0.0250(9) -0.0011(8) 0.0064(8) 0.0032(8)
C14 0.0211(8) 0.0179(7) 0.0168(8) 0.0023(6) 0.0032(7) -0.0006(6)
C15 0.0225(9) 0.0200(7) 0.0136(8) -0.0001(6) 0.0038(7) -0.0017(6)
C16 0.0198(9) 0.0286(8) 0.0207(9) -0.0023(7) 0.0034(7) -0.0029(7)
C17 0.0259(9) 0.0365(9) 0.0199(9) -0.0073(7) 0.0057(7) 0.0002(8)
C18 0.0200(8) 0.0211(8) 0.0198(8) -0.0034(6) 0.0046(7) 0.0017(6)
C19 0.0228(9) 0.0221(8) 0.0222(9) -0.0019(7) 0.0033(7) 0.0013(7)
C20 0.0230(9) 0.0229(8) 0.0304(10) -0.0043(7) 0.0060(8) -0.0025(7)
C21 0.0213(9) 0.0277(8) 0.0287(10) -0.0073(7) -0.0021(7) 0.0000(7)
C22 0.0297(10) 0.0333(9) 0.0224(9) 0.0009(7) -0.0027(8) 0.0002(8)
C23 0.0289(10) 0.0279(9) 0.0223(9) 0.0013(7) 0.0030(7) -0.0036(7)
C24 0.0209(9) 0.0227(8) 0.0232(9) 0.0037(7) 0.0049(7) 0.0055(6)
C25 0.0239(9) 0.0266(8) 0.0229(9) 0.0041(7) 0.0083(7) 0.0031(7)
B1 0.0305(11) 0.0212(9) 0.0203(10) -0.0023(7) 0.0068(8) 0.0024(8)

loop_
_atom_type_symbol
_atom_type_description
_atom_type_scat_dispersion_real
_atom_type_scat_dispersion_imag
_atom_type_scat_source
C C 0.0033 0.0016 'International Tables Vol C Tables 4.2.6.8 and 6.1.1.4'
H H 0.0000 0.0000 'International Tables Vol C Tables 4.2.6.8 and 6.1.1.4'
N N 0.0061 0.0033 'International Tables Vol C Tables 4.2.6.8 and 6.1.1.4'
O O 0.0106 0.0060 'International Tables Vol C Tables 4.2.6.8 and 6.1.1.4'
B B 0.0013 0.0007 'International Tables Vol C Tables 4.2.6.8 and 6.1.1.4'
F F 0.0171 0.0103 'International Tables Vol C Tables 4.2.6.8 and 6.1.1.4'

loop_
_geom_angle_atom_site_label_1
_geom_angle_atom_site_label_2
_geom_angle_atom_site_label_3
_geom_angle
C15 N1 C7 122.49(14)
C15 N1 C8 115.71(13)
C7 N1 C8 121.79(13)
O1 N2 O2 123.51(15)
O1 N2 C11 118.03(14)
O2 N2 C11 118.46(14)
C2 C1 C12 119.85(17)
C2 C1 H1 120.1
C12 C1 H1 120.1
C1 C2 C3 120.27(18)
C1 C2 H4 119.9
C3 C2 H4 119.9
C2 C3 C4 120.22(17)
C2 C3 H5 119.9
C4 C3 H5 119.9
C3 C4 C13 119.51(16)
C3 C4 C5 118.80(15)
C13 C4 C5 121.69(15)
C14 C5 C6 119.92(15)
C14 C5 C4 119.53(15)
C6 C5 C4 120.49(14)
C7 C6 C5 119.63(15)
C7 C6 C17 120.09(15)
C5 C6 C17 120.27(15)
N1 C7 C6 118.36(14)
N1 C7 C18 117.54(14)
C6 C7 C18 124.10(14)
C24 C8 C9 122.67(15)
C24 C8 N1 118.20(14)
C9 C8 N1 119.04(14)
C10 C9 C8 118.35(15)
C10 C9 H20 120.8
C8 C9 H20 120.8
C11 C10 C9 118.70(15)
C11 C10 H21 120.7
C9 C10 H21 120.7
C25 C11 C10 122.90(15)
C25 C11 N2 118.22(15)
C10 C11 N2 118.87(14)
C1 C12 C13 120.17(18)
C1 C12 H3 119.9
C13 C12 H3 119.9
C4 C13 C12 119.97(17)
C4 C13 H2 120.0
C12 C13 H2 120.0
C15 C14 C5 118.15(15)
C15 C14 C16 118.75(14)
C5 C14 C16 123.08(15)
N1 C15 C14 121.40(14)
N1 C15 H6 119.3
C14 C15 H6 119.3
C14 C16 H9 109.5
C14 C16 H8 109.5
H9 C16 H8 109.5
C14 C16 H7 109.5
H9 C16 H7 109.5
H8 C16 H7 109.5
C6 C17 H10 109.5
C6 C17 H12 109.5
H10 C17 H12 109.5
C6 C17 H11 109.5
H10 C17 H11 109.5
H12 C17 H11 109.5
C23 C18 C19 119.46(16)
C23 C18 C7 120.97(15)
C19 C18 C7 119.57(15)
C20 C19 C18 120.03(16)
C20 C19 H17 120.0
C18 C19 H17 120.0
C19 C20 C21 120.27(16)
C19 C20 H16 119.9
C21 C20 H16 119.9
C20 C21 C22 119.82(16)
C20 C21 H15 120.1
C22 C21 H15 120.1
C23 C22 C21 120.27(17)
C23 C22 H14 119.9
C21 C22 H14 119.9
C18 C23 C22 120.15(16)
C18 C23 H13 119.9
C22 C23 H13 119.9
C8 C24 C25 118.82(15)
C8 C24 H18 120.6
C25 C24 H18 120.6
C11 C25 C24 118.54(15)
C11 C25 H19 120.7
C24 C25 H19 120.7
F4 B1 F3 109.27(15)
F4 B1 F1 110.67(15)
F3 B1 F1 110.22(15)
F4 B1 F2 109.36(15)
F3 B1 F2 109.45(15)
F1 B1 F2 107.85(14)

loop_
_geom_bond_atom_site_label_1
_geom_bond_atom_site_label_2
_geom_bond_distance
F1 B1 1.395(2)
F2 B1 1.400(2)
F3 B1 1.384(2)
F4 B1 1.379(2)
O1 N2 1.2224(18)
O2 N2 1.2241(19)
N1 C15 1.349(2)
N1 C7 1.361(2)
N1 C8 1.453(2)
N2 C11 1.469(2)
C1 C2 1.381(3)
C1 C12 1.382(3)
C1 H1 0.9500
C2 C3 1.385(3)
C2 H4 0.9500
C3 C4 1.387(2)
C3 H5 0.9500
C4 C13 1.389(2)
C4 C5 1.491(2)
C5 C14 1.401(2)
C5 C6 1.407(2)
C6 C7 1.389(2)
C6 C17 1.503(2)
C7 C18 1.489(2)
C8 C24 1.381(2)
C8 C9 1.385(2)
C9 C10 1.384(2)
C9 H20 0.9500
C10 C11 1.383(2)
C10 H21 0.9500
C11 C25 1.376(2)
C12 C13 1.391(3)
C12 H3 0.9500
C13 H2 0.9500
C14 C15 1.366(2)
C14 C16 1.505(2)
C15 H6 0.9500
C16 H9 0.9800
C16 H8 0.9800
C16 H7 0.9800
C17 H10 0.9800
C17 H12 0.9800
C17 H11 0.9800
C18 C23 1.384(2)
C18 C19 1.400(2)
C19 C20 1.381(2)
C19 H17 0.9500
C20 C21 1.383(3)
C20 H16 0.9500
C21 C22 1.385(3)
C21 H15 0.9500
C22 C23 1.385(2)
C22 H14 0.9500
C23 H13 0.9500
C24 C25 1.383(2)
C24 H18 0.9500
C25 H19 0.9500
